data_7220298
loop_
_publ_author_name
'Espa, Davide'
'Pilia, Luca'
'Marchi\`o, Luciano'
'Attar, Salahuddin S.'
'Barsella, Alberto'
'Fort, Alain'
'Mercuri, Maria Laura'
'Serpe, Angela'
'Deplano, Paola'

_publ_section_title
;
 Structural changes in MIIdithione/dithiolato complexes (M = Ni, Pd, Pt)
 on varying the dithione functionalization
;
_journal_issue 22
_journal_name_full CrystEngComm
_journal_page_first 4161
_journal_paper_doi 10.1039/C5CE00469A
_journal_volume 17
_journal_year 2015
_chemical_formula_moiety 'C13 H18 N2 Pd S7'
_chemical_formula_sum 'C13 H18 N2 Pd S7'
_chemical_formula_weight 533.11
_chemical_name_systematic
;
 ?
;
_space_group_IT_number 14
_symmetry_cell_setting monoclinic
_symmetry_space_group_name_Hall '-P 2yn'
_symmetry_space_group_name_H-M 'P 1 21/n 1'
_atom_sites_solution_hydrogens geom
_atom_sites_solution_primary direct
_atom_sites_solution_secondary difmap
_audit_creation_method SHELXL-97
_audit_update_record
;
2014-12-18 deposited with the CCDC.
2015-04-24 downloaded from the CCDC.
;
_cell_angle_alpha 90.00
_cell_angle_beta 108.034(7)
_cell_angle_gamma 90.00
_cell_formula_units_Z 4
_cell_length_a 9.687(2)
_cell_length_b 17.320(5)
_cell_length_c 12.544(3)
_cell_measurement_reflns_used 10988
_cell_measurement_temperature 293(2)
_cell_measurement_theta_max 28.03
_cell_measurement_theta_min 2.07
_cell_volume 2001.2(9)
_computing_cell_refinement Saint
_computing_data_collection Smart
_computing_data_reduction Saint
_computing_structure_refinement 'SHELXL-97 (Sheldrick, 1997)'
_computing_structure_solution Sir97
_diffrn_ambient_temperature 293(2)
_diffrn_measured_fraction_theta_full 0.992
_diffrn_measured_fraction_theta_max 0.992
_diffrn_measurement_device_type 'Bruker Smart 1000 CCD'
_diffrn_measurement_method 'theta & omega scan'
_diffrn_radiation_monochromator graphite
_diffrn_radiation_source 'fine-focus sealed tube'
_diffrn_radiation_type MoK\a
_diffrn_radiation_wavelength 0.71073
_diffrn_reflns_av_R_equivalents 0.0348
_diffrn_reflns_av_sigmaI/netI 0.0324
_diffrn_reflns_limit_h_max 12
_diffrn_reflns_limit_h_min -12
_diffrn_reflns_limit_k_max 22
_diffrn_reflns_limit_k_min -22
_diffrn_reflns_limit_l_max 16
_diffrn_reflns_limit_l_min -16
_diffrn_reflns_number 24254
_diffrn_reflns_theta_full 28.03
_diffrn_reflns_theta_max 28.03
_diffrn_reflns_theta_min 2.07
_diffrn_standards_decay_% 0
_exptl_absorpt_coefficient_mu 1.656
_exptl_absorpt_correction_T_max 1.000
_exptl_absorpt_correction_T_min 0.865
_exptl_absorpt_correction_type multi-scan
_exptl_absorpt_process_details SADABS
_exptl_crystal_colour brown
_exptl_crystal_density_diffrn 1.769
_exptl_crystal_density_method 'not measured'
_exptl_crystal_description block
_exptl_crystal_F_000 1072
_exptl_crystal_size_max 0.20
_exptl_crystal_size_mid 0.15
_exptl_crystal_size_min 0.10
_refine_diff_density_max 0.565
_refine_diff_density_min -0.320
_refine_diff_density_rms 0.068
_refine_ls_extinction_method none
_refine_ls_goodness_of_fit_ref 1.004
_refine_ls_hydrogen_treatment constr
_refine_ls_matrix_type full
_refine_ls_number_parameters 212
_refine_ls_number_reflns 4810
_refine_ls_number_restraints 0
_refine_ls_restrained_S_all 1.004
_refine_ls_R_factor_all 0.0475
_refine_ls_R_factor_gt 0.0289
_refine_ls_shift/su_max 0.001
_refine_ls_shift/su_mean 0.000
_refine_ls_structure_factor_coef Fsqd
_refine_ls_weighting_details 'calc w=1/[\s^2^(Fo^2^)+(0.0305P)^2^+0.0000P] where P=(Fo^2^+2Fc^2^)/3'
_refine_ls_weighting_scheme calc
_refine_ls_wR_factor_gt 0.0633
_refine_ls_wR_factor_ref 0.0673
_reflns_number_gt 3432
_reflns_number_total 4810
_reflns_threshold_expression >2sigma(I)
_cod_data_source_file c5ce00469a2.cif
_cod_data_source_block pdpip
_cod_depositor_comments
;
The following automatic conversions were performed:

'_symmetry_cell_setting' value 'Monoclinic' changed to 'monoclinic'
according to
/usr/data/users/saulius/crontab/automatic-downloads/rss-feeds/RSC/lib/dictionaries/cif_core.dic
dictionary named 'cif_core.dic' version 2.4.2 from 2011-04-26.

Automatic conversion script
Id: cif_fix_values 3271 2015-04-21 07:52:19Z andrius 

 Adding full bibliography for 7220298--7220299.cif.
;
_cod_original_sg_symbol_Hall -P2yn
_cod_original_sg_symbol_H-M P21/n
_cod_database_code 7220298

loop_
_symmetry_equiv_pos_as_xyz
'x, y, z'
'-x+1/2, y+1/2, -z+1/2'
'-x, -y, -z'
'x-1/2, -y-1/2, z-1/2'

loop_
_atom_site_label
_atom_site_type_symbol
_atom_site_fract_x
_atom_site_fract_y
_atom_site_fract_z
_atom_site_U_iso_or_equiv
_atom_site_adp_type
_atom_site_occupancy
_atom_site_symmetry_multiplicity
_atom_site_calc_flag
_atom_site_refinement_flags
Pd Pd 0.45593(2) 0.392872(11) 0.306243(17) 0.04016(7) Uani 1 1 d .
S3 S 0.40626(9) 0.52065(4) 0.26213(7) 0.0536(2) Uani 1 1 d .
S2 S 0.58982(9) 0.38384(4) 0.18555(7) 0.05101(19) Uani 1 1 d .
S1 S 0.50898(9) 0.26687(4) 0.35054(7) 0.05161(19) Uani 1 1 d .
S4 S 0.33045(9) 0.39713(4) 0.43321(6) 0.05126(19) Uani 1 1 d .
S6 S 0.26125(9) 0.63967(4) 0.36927(7) 0.0551(2) Uani 1 1 d .
S7 S 0.08549(9) 0.69124(5) 0.51457(8) 0.0721(3) Uani 1 1 d .
S5 S 0.19277(9) 0.53059(5) 0.51605(7) 0.0560(2) Uani 1 1 d .
N1 N 0.6698(3) 0.16716(13) 0.2832(2) 0.0501(6) Uani 1 1 d .
N2 N 0.7840(2) 0.27987(13) 0.17567(19) 0.0467(6) Uani 1 1 d .
C1 C 0.6232(3) 0.23907(15) 0.2802(2) 0.0427(6) Uani 1 1 d .
C2 C 0.6739(3) 0.29683(15) 0.2127(2) 0.0426(6) Uani 1 1 d .
C3 C 0.8574(3) 0.20523(17) 0.2034(3) 0.0593(8) Uani 1 1 d .
H3A H 0.9340 0.2092 0.2745 0.071 Uiso 1 1 calc R
H3B H 0.9016 0.1916 0.1463 0.071 Uiso 1 1 calc R
C7 C 0.7607(6) 0.0910(2) 0.4523(3) 0.1232(19) Uani 1 1 d .
H7A H 0.7939 0.1383 0.4919 0.185 Uiso 1 1 calc R
H7B H 0.8366 0.0695 0.4272 0.185 Uiso 1 1 calc R
H7C H 0.7353 0.0550 0.5014 0.185 Uiso 1 1 calc R
C10 C 0.7607(4) 0.3264(2) -0.0130(3) 0.0889(12) Uani 1 1 d .
H10A H 0.6580 0.3299 -0.0252 0.133 Uiso 1 1 calc R
H10B H 0.7833 0.2768 -0.0376 0.133 Uiso 1 1 calc R
H10C H 0.7898 0.3662 -0.0548 0.133 Uiso 1 1 calc R
C11 C 0.2876(3) 0.49419(15) 0.4295(2) 0.0436(6) Uani 1 1 d .
C13 C 0.1793(3) 0.62352(16) 0.4695(2) 0.0486(7) Uani 1 1 d .
C12 C 0.3187(3) 0.54520(15) 0.3596(2) 0.0440(6) Uani 1 1 d .
C5 C 0.6311(4) 0.10680(17) 0.3538(3) 0.0700(10) Uani 1 1 d .
H5 H 0.5540 0.1272 0.3812 0.084 Uiso 1 1 calc R
C9 C 1.0054(4) 0.3315(2) 0.1410(4) 0.0940(13) Uani 1 1 d .
H9A H 1.0318 0.2845 0.1117 0.141 Uiso 1 1 calc R
H9B H 1.0477 0.3322 0.2211 0.141 Uiso 1 1 calc R
H9C H 1.0405 0.3749 0.1093 0.141 Uiso 1 1 calc R
C4 C 0.7542(4) 0.14410(17) 0.2106(3) 0.0594(8) Uani 1 1 d .
H4A H 0.6890 0.1332 0.1362 0.071 Uiso 1 1 calc R
H4B H 0.8073 0.0972 0.2396 0.071 Uiso 1 1 calc R
C8 C 0.8412(4) 0.33624(17) 0.1111(3) 0.0638(9) Uani 1 1 d .
H8 H 0.8178 0.3879 0.1324 0.077 Uiso 1 1 calc R
C6 C 0.5766(4) 0.03552(19) 0.2884(4) 0.0931(13) Uani 1 1 d .
H6A H 0.6564 0.0083 0.2756 0.140 Uiso 1 1 calc R
H6B H 0.5074 0.0491 0.2178 0.140 Uiso 1 1 calc R
H6C H 0.5308 0.0031 0.3297 0.140 Uiso 1 1 calc R

loop_
_atom_site_aniso_label
_atom_site_aniso_U_11
_atom_site_aniso_U_22
_atom_site_aniso_U_33
_atom_site_aniso_U_23
_atom_site_aniso_U_13
_atom_site_aniso_U_12
Pd 0.04219(12) 0.03622(12) 0.04467(13) -0.00145(9) 0.01722(9) 0.00421(9)
S3 0.0682(5) 0.0419(4) 0.0605(5) 0.0060(3) 0.0343(4) 0.0084(4)
S2 0.0600(4) 0.0402(4) 0.0633(5) 0.0049(3) 0.0343(4) 0.0082(3)
S1 0.0623(5) 0.0402(4) 0.0631(5) 0.0043(3) 0.0350(4) 0.0082(3)
S4 0.0653(5) 0.0407(4) 0.0577(5) 0.0065(3) 0.0335(4) 0.0098(3)
S6 0.0588(5) 0.0378(4) 0.0697(5) -0.0018(4) 0.0211(4) 0.0067(3)
S7 0.0609(5) 0.0714(6) 0.0789(6) -0.0254(5) 0.0140(5) 0.0216(4)
S5 0.0612(5) 0.0564(5) 0.0589(5) -0.0023(4) 0.0309(4) 0.0104(4)
N1 0.0603(15) 0.0386(13) 0.0561(15) 0.0014(11) 0.0251(13) 0.0091(11)
N2 0.0483(14) 0.0425(13) 0.0552(14) -0.0068(11) 0.0246(12) 0.0043(11)
C1 0.0452(16) 0.0376(15) 0.0433(16) -0.0023(12) 0.0109(13) 0.0057(12)
C2 0.0456(15) 0.0414(15) 0.0415(15) -0.0053(12) 0.0146(13) 0.0030(12)
C3 0.062(2) 0.0555(19) 0.066(2) -0.0046(16) 0.0287(17) 0.0164(16)
C7 0.184(5) 0.100(3) 0.059(3) 0.020(2) -0.002(3) -0.038(3)
C10 0.110(3) 0.091(3) 0.084(3) 0.027(2) 0.057(3) 0.028(2)
C11 0.0402(15) 0.0423(15) 0.0483(16) -0.0070(12) 0.0136(13) 0.0048(12)
C13 0.0502(17) 0.0468(17) 0.0463(17) -0.0124(13) 0.0115(14) 0.0003(13)
C12 0.0412(15) 0.0380(15) 0.0513(17) -0.0038(12) 0.0122(13) 0.0031(12)
C5 0.092(3) 0.0451(18) 0.088(3) 0.0130(18) 0.049(2) 0.0204(18)
C9 0.079(3) 0.076(3) 0.155(4) -0.013(3) 0.077(3) -0.012(2)
C4 0.068(2) 0.0446(17) 0.074(2) -0.0040(15) 0.0334(18) 0.0138(16)
C8 0.071(2) 0.0439(17) 0.094(3) -0.0043(17) 0.052(2) 0.0014(16)
C6 0.077(3) 0.057(2) 0.127(4) 0.030(2) 0.005(2) 0.0024(19)

loop_
_atom_type_symbol
_atom_type_description
_atom_type_scat_dispersion_real
_atom_type_scat_dispersion_imag
_atom_type_scat_source
C C 0.0033 0.0016 'International Tables Vol C Tables 4.2.6.8 and 6.1.1.4'
H H 0.0000 0.0000 'International Tables Vol C Tables 4.2.6.8 and 6.1.1.4'
N N 0.0061 0.0033 'International Tables Vol C Tables 4.2.6.8 and 6.1.1.4'
S S 0.1246 0.1234 'International Tables Vol C Tables 4.2.6.8 and 6.1.1.4'
Pd Pd -0.9988 1.0072 'International Tables Vol C Tables 4.2.6.8 and 6.1.1.4'

loop_
_geom_angle_atom_site_label_1
_geom_angle_atom_site_label_2
_geom_angle_atom_site_label_3
_geom_angle
S1 Pd S2 87.96(3)
S1 Pd S4 89.39(3)
S2 Pd S4 176.85(3)
S1 Pd S3 179.07(3)
S2 Pd S3 91.48(3)
S4 Pd S3 91.14(3)
C12 S3 Pd 100.21(9)
C2 S2 Pd 105.29(10)
C1 S1 Pd 106.38(10)
C11 S4 Pd 100.83(9)
C13 S6 C12 97.39(13)
C13 S5 C11 97.31(13)
C1 N1 C4 119.6(2)
C1 N1 C5 122.2(2)
C4 N1 C5 118.2(2)
C2 N2 C3 119.9(2)
C2 N2 C8 121.7(2)
C3 N2 C8 118.3(2)
N1 C1 C2 118.7(2)
N1 C1 S1 121.9(2)
C2 C1 S1 119.44(19)
N2 C2 C1 119.6(2)
N2 C2 S2 121.1(2)
C1 C2 S2 119.26(19)
N2 C3 C4 111.0(2)
N2 C3 H3A 109.4
C4 C3 H3A 109.4
N2 C3 H3B 109.4
C4 C3 H3B 109.4
H3A C3 H3B 108.0
C5 C7 H7A 109.5
C5 C7 H7B 109.5
H7A C7 H7B 109.5
C5 C7 H7C 109.5
H7A C7 H7C 109.5
H7B C7 H7C 109.5
C8 C10 H10A 109.5
C8 C10 H10B 109.5
H10A C10 H10B 109.5
C8 C10 H10C 109.5
H10A C10 H10C 109.5
H10B C10 H10C 109.5
C12 C11 S4 123.8(2)
C12 C11 S5 115.9(2)
S4 C11 S5 120.24(16)
S7 C13 S5 122.30(18)
S7 C13 S6 123.77(18)
S5 C13 S6 113.85(15)
C11 C12 S3 123.6(2)
C11 C12 S6 115.5(2)
S3 C12 S6 120.83(16)
C6 C5 C7 111.7(3)
C6 C5 N1 111.5(3)
C7 C5 N1 108.6(3)
C6 C5 H5 108.3
C7 C5 H5 108.3
N1 C5 H5 108.3
C8 C9 H9A 109.5
C8 C9 H9B 109.5
H9A C9 H9B 109.5
C8 C9 H9C 109.5
H9A C9 H9C 109.5
H9B C9 H9C 109.5
N1 C4 C3 111.3(2)
N1 C4 H4A 109.4
C3 C4 H4A 109.4
N1 C4 H4B 109.4
C3 C4 H4B 109.4
H4A C4 H4B 108.0
N2 C8 C9 111.7(3)
N2 C8 C10 109.0(3)
C9 C8 C10 114.4(3)
N2 C8 H8 107.1
C9 C8 H8 107.1
C10 C8 H8 107.1
C5 C6 H6A 109.5
C5 C6 H6B 109.5
H6A C6 H6B 109.5
C5 C6 H6C 109.5
H6A C6 H6C 109.5
H6B C6 H6C 109.5

loop_
_geom_bond_atom_site_label_1
_geom_bond_atom_site_label_2
_geom_bond_distance
Pd S1 2.2714(9)
Pd S2 2.2837(8)
Pd S4 2.2842(8)
Pd S3 2.2959(10)
S3 C12 1.743(3)
S2 C2 1.696(3)
S1 C1 1.685(3)
S4 C11 1.729(3)
S6 C13 1.705(3)
S6 C12 1.745(3)
S7 C13 1.685(3)
S5 C13 1.704(3)
S5 C11 1.743(3)
N1 C1 1.321(3)
N1 C4 1.456(3)
N1 C5 1.491(4)
N2 C2 1.321(3)
N2 C3 1.465(3)
N2 C8 1.482(4)
C1 C2 1.489(4)
C3 C4 1.479(4)
C3 H3A 0.9700
C3 H3B 0.9700
C7 C5 1.489(5)
C7 H7A 0.9600
C7 H7B 0.9600
C7 H7C 0.9600
C10 C8 1.520(5)
C10 H10A 0.9600
C10 H10B 0.9600
C10 H10C 0.9600
C11 C12 1.343(4)
C5 C6 1.486(5)
C5 H5 0.9800
C9 C8 1.519(5)
C9 H9A 0.9600
C9 H9B 0.9600
C9 H9C 0.9600
C4 H4A 0.9700
C4 H4B 0.9700
C8 H8 0.9800
C6 H6A 0.9600
C6 H6B 0.9600
C6 H6C 0.9600
